data_4067745
loop_
_publ_author_name
'Osintseva, Svetlana V.'
'Dolgushin, Fedor M.'
'Shtel&#x2019;tser, Nikolay A.'
'Petrovskii, Pavel V.'
'Peregudov, Alexander S.'
'Kreindlin, Arkadii Z.'
'Antipin, Mikhail Yu.'

_publ_section_title
;
 Isolation and Characterization of New Mono- and Polynuclear Complexes
 Formed in the Thermal Reaction of Ru3(CO)12with
 1-(4-Tolyl)-3-phenylaminoprop-2-en-1-one
;
_journal_issue 4
_journal_name_full Organometallics
_journal_page_first 1012
_journal_paper_doi 10.1021/om901109q
_journal_volume 29
_journal_year 2010
_chemical_formula_moiety 'C34 H28 N2 O4 Ru'
_chemical_formula_sum 'C34 H28 N2 O4 Ru'
_chemical_formula_weight 629.65
_chemical_name_systematic
; 
 ? 
;
_space_group_IT_number 2
_symmetry_cell_setting triclinic
_symmetry_space_group_name_Hall '-P 1'
_symmetry_space_group_name_H-M 'P -1'
_atom_sites_solution_hydrogens difmap
_atom_sites_solution_primary direct
_atom_sites_solution_secondary difmap
_audit_creation_method SHELXL-97
_cell_angle_alpha 81.119(4)
_cell_angle_beta 78.646(4)
_cell_angle_gamma 78.244(4)
_cell_formula_units_Z 2
_cell_length_a 9.7494(17)
_cell_length_b 10.4531(18)
_cell_length_c 14.587(3)
_cell_measurement_reflns_used 2252
_cell_measurement_temperature 100(2)
_cell_measurement_theta_max 25.21
_cell_measurement_theta_min 2.32
_cell_volume 1416.8(5)
_computing_cell_refinement 'Bruker SAINT'
_computing_data_collection 'Bruker APEX2'
_computing_data_reduction 'Bruker SAINT'
_computing_molecular_graphics 'Bruker SHELXTL'
_computing_publication_material 'Bruker SHELXTL'
_computing_structure_refinement 'SHELXL-97 (Sheldrick, 1997)'
_computing_structure_solution 'SHELXS-97 (Sheldrick, 1990)'
_diffrn_ambient_temperature 100(2)
_diffrn_measured_fraction_theta_full 0.994
_diffrn_measured_fraction_theta_max 0.994
_diffrn_measurement_device_type 'Bruker APEX-II CCD'
_diffrn_measurement_method '\f and \w scans'
_diffrn_radiation_monochromator graphite
_diffrn_radiation_source 'fine-focus sealed tube'
_diffrn_radiation_type MoK\a
_diffrn_radiation_wavelength 0.71073
_diffrn_reflns_av_R_equivalents 0.0564
_diffrn_reflns_av_sigmaI/netI 0.0811
_diffrn_reflns_limit_h_max 12
_diffrn_reflns_limit_h_min -12
_diffrn_reflns_limit_k_max 13
_diffrn_reflns_limit_k_min -13
_diffrn_reflns_limit_l_max 19
_diffrn_reflns_limit_l_min -19
_diffrn_reflns_number 16014
_diffrn_reflns_theta_full 28.00
_diffrn_reflns_theta_max 28.00
_diffrn_reflns_theta_min 1.43
_diffrn_standards_number 0
_exptl_absorpt_coefficient_mu 0.595
_exptl_absorpt_correction_T_max 0.971
_exptl_absorpt_correction_T_min 0.825
_exptl_absorpt_correction_type multi-scan
_exptl_absorpt_process_details SADABS
_exptl_crystal_colour yellow
_exptl_crystal_density_diffrn 1.476
_exptl_crystal_density_method 'not measured'
_exptl_crystal_description plate
_exptl_crystal_F_000 644
_exptl_crystal_size_max 0.24
_exptl_crystal_size_mid 0.14
_exptl_crystal_size_min 0.05
_refine_diff_density_max 0.605
_refine_diff_density_min -0.879
_refine_diff_density_rms 0.095
_refine_ls_extinction_method none
_refine_ls_goodness_of_fit_ref 0.979
_refine_ls_hydrogen_treatment constr
_refine_ls_matrix_type full
_refine_ls_number_parameters 372
_refine_ls_number_reflns 6788
_refine_ls_number_restraints 0
_refine_ls_restrained_S_all 0.979
_refine_ls_R_factor_all 0.0675
_refine_ls_R_factor_gt 0.0423
_refine_ls_shift/su_max 0.001
_refine_ls_shift/su_mean 0.000
_refine_ls_structure_factor_coef Fsqd
_refine_ls_weighting_details 'calc w=1/[\s^2^(Fo^2^)+(0.0329P)^2^+0.0000P] where P=(Fo^2^+2Fc^2^)/3'
_refine_ls_weighting_scheme calc
_refine_ls_wR_factor_gt 0.0772
_refine_ls_wR_factor_ref 0.0853
_reflns_number_gt 5174
_reflns_number_total 6788
_reflns_threshold_expression >2sigma(I)
_cod_data_source_file om901109q_si_001.cif
_cod_data_source_block compl2
_cod_depositor_comments
;
The following automatic conversions were performed:

'_symmetry_cell_setting' value 'Triclinic' changed to 'triclinic'
according to /home/saulius/struct/CIF-dictionaries/cif_core.dic
dictionary named 'cif_core.dic' version 2.4.1 from 2010-06-29.

Automatic conversion script
Id: cif_fix_values 1715 2011-07-08 13:25:40Z adriana 
;
_cod_database_code 4067745

loop_
_symmetry_equiv_pos_as_xyz
'x, y, z'
'-x, -y, -z'

loop_
_atom_site_label
_atom_site_type_symbol
_atom_site_fract_x
_atom_site_fract_y
_atom_site_fract_z
_atom_site_U_iso_or_equiv
_atom_site_adp_type
_atom_site_occupancy
_atom_site_symmetry_multiplicity
_atom_site_calc_flag
_atom_site_refinement_flags
Ru1 Ru 0.34061(3) 0.19187(2) 0.242558(18) 0.01679(7) Uani 1 1 d .
O1 O 0.3172(2) 0.0339(2) 0.09276(16) 0.0314(5) Uani 1 1 d .
O2 O 0.5627(2) -0.0257(2) 0.31424(16) 0.0299(5) Uani 1 1 d .
O3 O 0.3615(2) 0.32605(19) 0.32609(13) 0.0200(4) Uani 1 1 d .
O4 O 0.1718(2) 0.33281(19) 0.20775(14) 0.0197(4) Uani 1 1 d .
N1 N 0.1848(2) 0.1213(2) 0.34665(17) 0.0196(5) Uani 1 1 d .
N2 N 0.4830(3) 0.2925(2) 0.14744(17) 0.0206(5) Uani 1 1 d .
C1 C 0.3252(3) 0.0911(3) 0.1521(2) 0.0228(7) Uani 1 1 d .
C2 C 0.4805(3) 0.0592(3) 0.2864(2) 0.0224(7) Uani 1 1 d .
C3 C 0.2749(3) 0.3604(3) 0.3998(2) 0.0190(6) Uani 1 1 d .
C4 C 0.1654(3) 0.2957(3) 0.4456(2) 0.0247(7) Uani 1 1 d .
H4A H 0.1077 0.3312 0.4994 0.030 Uiso 1 1 calc R
C5 C 0.1307(3) 0.1833(3) 0.4208(2) 0.0240(7) Uani 1 1 d .
H5A H 0.0577 0.1470 0.4637 0.029 Uiso 1 1 calc R
C6 C 0.3009(3) 0.4789(3) 0.4354(2) 0.0182(6) Uani 1 1 d .
C7 C 0.4149(3) 0.5386(3) 0.3883(2) 0.0207(6) Uani 1 1 d .
H7A H 0.4737 0.5038 0.3345 0.025 Uiso 1 1 calc R
C8 C 0.4435(3) 0.6475(3) 0.4187(2) 0.0219(7) Uani 1 1 d .
H8A H 0.5211 0.6869 0.3850 0.026 Uiso 1 1 calc R
C9 C 0.3612(3) 0.7007(3) 0.4978(2) 0.0216(7) Uani 1 1 d .
C10 C 0.2475(3) 0.6405(3) 0.5448(2) 0.0239(7) Uani 1 1 d .
H10A H 0.1890 0.6748 0.5988 0.029 Uiso 1 1 calc R
C11 C 0.2185(3) 0.5317(3) 0.5139(2) 0.0228(7) Uani 1 1 d .
H11A H 0.1405 0.4926 0.5473 0.027 Uiso 1 1 calc R
C12 C 0.3913(3) 0.8203(3) 0.5308(2) 0.0279(7) Uani 1 1 d .
H12A H 0.4912 0.8277 0.5082 0.042 Uiso 1 1 calc R
H12B H 0.3721 0.8117 0.5998 0.042 Uiso 1 1 calc R
H12C H 0.3301 0.8992 0.5059 0.042 Uiso 1 1 calc R
C13 C 0.1227(3) 0.0123(3) 0.3364(2) 0.0212(6) Uani 1 1 d .
C14 C -0.0242(3) 0.0224(3) 0.3506(2) 0.0250(7) Uani 1 1 d .
H14A H -0.0840 0.1006 0.3702 0.030 Uiso 1 1 calc R
C15 C -0.0842(3) -0.0803(3) 0.3363(2) 0.0312(8) Uani 1 1 d .
H15A H -0.1847 -0.0720 0.3458 0.037 Uiso 1 1 calc R
C16 C 0.0010(4) -0.1948(3) 0.3083(2) 0.0303(8) Uani 1 1 d .
H16A H -0.0406 -0.2647 0.2977 0.036 Uiso 1 1 calc R
C17 C 0.1467(4) -0.2072(3) 0.2957(2) 0.0316(8) Uani 1 1 d .
H17A H 0.2058 -0.2865 0.2775 0.038 Uiso 1 1 calc R
C18 C 0.2070(3) -0.1038(3) 0.3096(2) 0.0265(7) Uani 1 1 d .
H18A H 0.3076 -0.1130 0.3006 0.032 Uiso 1 1 calc R
C19 C 0.1820(3) 0.4451(3) 0.1584(2) 0.0211(6) Uani 1 1 d .
C20 C 0.3071(3) 0.4876(3) 0.1156(2) 0.0279(7) Uani 1 1 d .
H20A H 0.2989 0.5753 0.0852 0.033 Uiso 1 1 calc R
C21 C 0.4450(3) 0.4137(3) 0.1125(2) 0.0249(7) Uani 1 1 d .
H21A H 0.5201 0.4581 0.0809 0.030 Uiso 1 1 calc R
C22 C 0.0405(3) 0.5304(3) 0.1504(2) 0.0224(7) Uani 1 1 d .
C23 C 0.0139(4) 0.6152(3) 0.0705(2) 0.0331(8) Uani 1 1 d .
H23A H 0.0896 0.6264 0.0196 0.040 Uiso 1 1 calc R
C24 C -0.1216(4) 0.6837(3) 0.0639(2) 0.0353(8) Uani 1 1 d .
H24A H -0.1376 0.7399 0.0079 0.042 Uiso 1 1 calc R
C25 C -0.2353(3) 0.6721(3) 0.1376(2) 0.0269(7) Uani 1 1 d .
C26 C -0.2070(3) 0.5901(3) 0.2185(2) 0.0240(7) Uani 1 1 d .
H26A H -0.2815 0.5824 0.2708 0.029 Uiso 1 1 calc R
C27 C -0.0714(3) 0.5188(3) 0.2245(2) 0.0211(6) Uani 1 1 d .
H27A H -0.0553 0.4615 0.2800 0.025 Uiso 1 1 calc R
C28 C -0.3835(4) 0.7462(3) 0.1293(3) 0.0377(9) Uani 1 1 d .
H28A H -0.4521 0.7115 0.1808 0.057 Uiso 1 1 calc R
H28B H -0.4065 0.7353 0.0688 0.057 Uiso 1 1 calc R
H28C H -0.3880 0.8399 0.1328 0.057 Uiso 1 1 calc R
C29 C 0.6318(3) 0.2352(3) 0.1344(2) 0.0198(6) Uani 1 1 d .
C30 C 0.6795(3) 0.1250(3) 0.0875(2) 0.0296(8) Uani 1 1 d .
H30A H 0.6157 0.0914 0.0600 0.036 Uiso 1 1 calc R
C31 C 0.8208(3) 0.0637(3) 0.0806(2) 0.0317(8) Uani 1 1 d .
H31A H 0.8533 -0.0128 0.0492 0.038 Uiso 1 1 calc R
C32 C 0.9137(3) 0.1132(3) 0.1193(2) 0.0279(7) Uani 1 1 d .
H32A H 1.0101 0.0702 0.1153 0.034 Uiso 1 1 calc R
C33 C 0.8673(3) 0.2249(3) 0.1637(2) 0.0260(7) Uani 1 1 d .
H33A H 0.9323 0.2604 0.1888 0.031 Uiso 1 1 calc R
C34 C 0.7264(3) 0.2858(3) 0.1719(2) 0.0249(7) Uani 1 1 d .
H34A H 0.6945 0.3623 0.2033 0.030 Uiso 1 1 calc R

loop_
_atom_site_aniso_label
_atom_site_aniso_U_11
_atom_site_aniso_U_22
_atom_site_aniso_U_33
_atom_site_aniso_U_23
_atom_site_aniso_U_13
_atom_site_aniso_U_12
Ru1 0.01508(12) 0.01834(13) 0.01825(13) -0.00398(9) -0.00145(8) -0.00598(9)
O1 0.0331(13) 0.0326(13) 0.0334(14) -0.0124(11) -0.0104(11) -0.0062(10)
O2 0.0221(12) 0.0300(13) 0.0378(14) -0.0015(11) -0.0106(10) -0.0019(10)
O3 0.0205(11) 0.0237(11) 0.0165(11) -0.0052(9) 0.0010(8) -0.0072(9)
O4 0.0214(11) 0.0164(10) 0.0214(11) 0.0000(9) -0.0035(8) -0.0057(9)
N1 0.0174(13) 0.0194(13) 0.0224(14) 0.0000(11) -0.0043(10) -0.0053(10)
N2 0.0205(13) 0.0205(13) 0.0215(13) -0.0060(11) 0.0012(10) -0.0070(11)
C1 0.0197(16) 0.0238(16) 0.0252(17) -0.0019(14) -0.0064(13) -0.0027(13)
C2 0.0216(17) 0.0260(17) 0.0240(17) -0.0069(14) -0.0044(13) -0.0106(14)
C3 0.0175(15) 0.0233(16) 0.0162(15) -0.0039(13) -0.0029(12) -0.0026(12)
C4 0.0263(17) 0.0276(17) 0.0217(16) -0.0094(14) 0.0052(13) -0.0123(14)
C5 0.0208(16) 0.0265(17) 0.0257(17) -0.0024(14) -0.0008(13) -0.0099(13)
C6 0.0158(15) 0.0169(15) 0.0223(16) -0.0051(12) -0.0019(12) -0.0034(11)
C7 0.0202(16) 0.0226(16) 0.0180(15) -0.0044(13) 0.0014(12) -0.0041(13)
C8 0.0184(15) 0.0203(15) 0.0256(17) -0.0022(13) -0.0004(12) -0.0040(12)
C9 0.0196(16) 0.0222(16) 0.0236(16) -0.0019(13) -0.0064(12) -0.0031(13)
C10 0.0248(17) 0.0234(16) 0.0235(17) -0.0079(14) 0.0001(13) -0.0049(13)
C11 0.0196(16) 0.0257(17) 0.0224(16) -0.0023(13) 0.0028(12) -0.0089(13)
C12 0.0274(17) 0.0274(18) 0.0318(19) -0.0103(15) -0.0036(14) -0.0077(14)
C13 0.0249(17) 0.0195(15) 0.0211(16) 0.0010(13) -0.0057(13) -0.0092(13)
C14 0.0245(17) 0.0242(17) 0.0263(17) -0.0031(14) -0.0039(13) -0.0050(13)
C15 0.0243(18) 0.036(2) 0.037(2) -0.0013(16) -0.0072(14) -0.0154(15)
C16 0.037(2) 0.0232(17) 0.036(2) -0.0007(15) -0.0113(15) -0.0165(15)
C17 0.036(2) 0.0197(17) 0.042(2) -0.0047(15) -0.0095(16) -0.0057(14)
C18 0.0212(16) 0.0219(16) 0.0363(19) -0.0004(15) -0.0074(14) -0.0034(13)
C19 0.0240(16) 0.0221(16) 0.0165(15) -0.0060(13) 0.0028(12) -0.0057(13)
C20 0.0263(18) 0.0210(16) 0.0315(18) 0.0015(14) 0.0027(14) -0.0038(14)
C21 0.0234(17) 0.0255(17) 0.0234(17) -0.0014(14) 0.0035(13) -0.0070(13)
C22 0.0266(17) 0.0149(15) 0.0236(16) -0.0016(13) 0.0009(13) -0.0044(12)
C23 0.0302(19) 0.0312(19) 0.0302(19) 0.0015(16) 0.0021(14) 0.0013(15)
C24 0.038(2) 0.0300(19) 0.0309(19) 0.0075(16) -0.0035(16) -0.0001(16)
C25 0.0254(18) 0.0192(16) 0.0339(19) -0.0049(14) -0.0022(14) -0.0002(13)
C26 0.0214(17) 0.0247(17) 0.0258(17) -0.0098(14) 0.0040(13) -0.0065(13)
C27 0.0268(17) 0.0177(15) 0.0189(15) -0.0021(13) -0.0019(13) -0.0065(13)
C28 0.031(2) 0.0304(19) 0.047(2) -0.0050(17) -0.0031(16) 0.0020(15)
C29 0.0175(15) 0.0211(15) 0.0191(15) -0.0019(13) 0.0024(12) -0.0056(12)
C30 0.0207(17) 0.0375(19) 0.0352(19) -0.0176(16) -0.0025(14) -0.0078(14)
C31 0.0268(18) 0.0310(19) 0.038(2) -0.0172(16) 0.0020(15) -0.0034(15)
C32 0.0236(17) 0.0278(18) 0.0298(18) -0.0003(15) -0.0013(14) -0.0044(14)
C33 0.0256(17) 0.0288(18) 0.0257(17) -0.0003(14) -0.0039(13) -0.0124(14)
C34 0.0301(18) 0.0214(16) 0.0241(17) -0.0042(14) -0.0024(13) -0.0079(14)

loop_
_atom_type_symbol
_atom_type_description
_atom_type_scat_dispersion_real
_atom_type_scat_dispersion_imag
_atom_type_scat_source
C C 0.0033 0.0016 'International Tables Vol C Tables 4.2.6.8 and 6.1.1.4'
H H 0.0000 0.0000 'International Tables Vol C Tables 4.2.6.8 and 6.1.1.4'
N N 0.0061 0.0033 'International Tables Vol C Tables 4.2.6.8 and 6.1.1.4'
O O 0.0106 0.0060 'International Tables Vol C Tables 4.2.6.8 and 6.1.1.4'
Ru Ru -1.2594 0.8363 'International Tables Vol C Tables 4.2.6.8 and 6.1.1.4'

loop_
_geom_angle_atom_site_label_1
_geom_angle_atom_site_label_2
_geom_angle_atom_site_label_3
_geom_angle
C1 Ru1 C2 90.55(13)
C1 Ru1 O3 171.26(11)
C2 Ru1 O3 94.86(10)
C1 Ru1 O4 91.52(11)
C2 Ru1 O4 173.71(11)
O3 Ru1 O4 83.83(8)
C1 Ru1 N2 91.84(12)
C2 Ru1 N2 95.15(12)
O3 Ru1 N2 80.85(8)
O4 Ru1 N2 90.71(9)
C1 Ru1 N1 95.87(12)
C2 Ru1 N1 90.52(11)
O3 Ru1 N1 90.95(9)
O4 Ru1 N1 83.36(9)
N2 Ru1 N1 170.38(9)
C3 O3 Ru1 126.30(18)
C19 O4 Ru1 125.25(19)
C5 N1 C13 117.1(2)
C5 N1 Ru1 120.6(2)
C13 N1 Ru1 122.09(19)
C21 N2 C29 118.8(2)
C21 N2 Ru1 121.5(2)
C29 N2 Ru1 118.64(19)
O1 C1 Ru1 176.5(3)
O2 C2 Ru1 177.3(3)
O3 C3 C4 124.4(3)
O3 C3 C6 114.6(3)
C4 C3 C6 121.0(3)
C3 C4 C5 126.9(3)
C3 C4 H4A 116.6
C5 C4 H4A 116.6
N1 C5 C4 129.0(3)
N1 C5 H5A 115.5
C4 C5 H5A 115.5
C11 C6 C7 117.9(3)
C11 C6 C3 123.3(3)
C7 C6 C3 118.8(3)
C8 C7 C6 120.9(3)
C8 C7 H7A 119.5
C6 C7 H7A 119.5
C7 C8 C9 121.4(3)
C7 C8 H8A 119.3
C9 C8 H8A 119.3
C8 C9 C10 117.4(3)
C8 C9 C12 121.6(3)
C10 C9 C12 121.0(3)
C11 C10 C9 121.1(3)
C11 C10 H10A 119.4
C9 C10 H10A 119.4
C6 C11 C10 121.3(3)
C6 C11 H11A 119.4
C10 C11 H11A 119.4
C9 C12 H12A 109.5
C9 C12 H12B 109.5
H12A C12 H12B 109.5
C9 C12 H12C 109.5
H12A C12 H12C 109.5
H12B C12 H12C 109.5
C18 C13 C14 118.4(3)
C18 C13 N1 121.0(3)
C14 C13 N1 120.6(3)
C15 C14 C13 120.6(3)
C15 C14 H14A 119.7
C13 C14 H14A 119.7
C16 C15 C14 120.4(3)
C16 C15 H15A 119.8
C14 C15 H15A 119.8
C17 C16 C15 119.7(3)
C17 C16 H16A 120.2
C15 C16 H16A 120.2
C16 C17 C18 120.0(3)
C16 C17 H17A 120.0
C18 C17 H17A 120.0
C13 C18 C17 120.9(3)
C13 C18 H18A 119.5
C17 C18 H18A 119.5
O4 C19 C20 125.9(3)
O4 C19 C22 113.0(2)
C20 C19 C22 121.1(3)
C19 C20 C21 126.4(3)
C19 C20 H20A 116.8
C21 C20 H20A 116.8
N2 C21 C20 128.2(3)
N2 C21 H21A 115.9
C20 C21 H21A 115.9
C23 C22 C27 118.3(3)
C23 C22 C19 123.2(3)
C27 C22 C19 118.5(3)
C24 C23 C22 120.8(3)
C24 C23 H23A 119.6
C22 C23 H23A 119.6
C23 C24 C25 121.5(3)
C23 C24 H24A 119.3
C25 C24 H24A 119.3
C26 C25 C24 117.4(3)
C26 C25 C28 121.5(3)
C24 C25 C28 121.1(3)
C25 C26 C27 121.1(3)
C25 C26 H26A 119.4
C27 C26 H26A 119.4
C22 C27 C26 120.9(3)
C22 C27 H27A 119.6
C26 C27 H27A 119.6
C25 C28 H28A 109.5
C25 C28 H28B 109.5
H28A C28 H28B 109.5
C25 C28 H28C 109.5
H28A C28 H28C 109.5
H28B C28 H28C 109.5
C30 C29 C34 119.7(3)
C30 C29 N2 119.5(3)
C34 C29 N2 120.7(3)
C29 C30 C31 119.9(3)
C29 C30 H30A 120.1
C31 C30 H30A 120.1
C32 C31 C30 120.2(3)
C32 C31 H31A 119.9
C30 C31 H31A 119.9
C31 C32 C33 120.0(3)
C31 C32 H32A 120.0
C33 C32 H32A 120.0
C32 C33 C34 120.2(3)
C32 C33 H33A 119.9
C34 C33 H33A 119.9
C33 C34 C29 120.0(3)
C33 C34 H34A 120.0
C29 C34 H34A 120.0

loop_
_geom_bond_atom_site_label_1
_geom_bond_atom_site_label_2
_geom_bond_distance
Ru1 C1 1.855(3)
Ru1 C2 1.869(3)
Ru1 O3 2.0579(19)
Ru1 O4 2.0608(19)
Ru1 N2 2.084(2)
Ru1 N1 2.088(2)
O1 C1 1.149(3)
O2 C2 1.149(4)
O3 C3 1.279(3)
O4 C19 1.290(3)
N1 C5 1.312(4)
N1 C13 1.434(4)
N2 C21 1.299(4)
N2 C29 1.439(4)
C3 C4 1.385(4)
C3 C6 1.499(4)
C4 C5 1.402(4)
C4 H4A 0.9500
C5 H5A 0.9500
C6 C11 1.383(4)
C6 C7 1.395(4)
C7 C8 1.380(4)
C7 H7A 0.9500
C8 C9 1.392(4)
C8 H8A 0.9500
C9 C10 1.395(4)
C9 C12 1.507(4)
C10 C11 1.384(4)
C10 H10A 0.9500
C11 H11A 0.9500
C12 H12A 0.9800
C12 H12B 0.9800
C12 H12C 0.9800
C13 C18 1.384(4)
C13 C14 1.391(4)
C14 C15 1.383(4)
C14 H14A 0.9500
C15 C16 1.379(5)
C15 H15A 0.9500
C16 C17 1.377(4)
C16 H16A 0.9500
C17 C18 1.389(4)
C17 H17A 0.9500
C18 H18A 0.9500
C19 C20 1.381(4)
C19 C22 1.498(4)
C20 C21 1.404(4)
C20 H20A 0.9500
C21 H21A 0.9500
C22 C23 1.384(4)
C22 C27 1.387(4)
C23 C24 1.382(4)
C23 H23A 0.9500
C24 C25 1.394(4)
C24 H24A 0.9500
C25 C26 1.387(4)
C25 C28 1.513(4)
C26 C27 1.390(4)
C26 H26A 0.9500
C27 H27A 0.9500
C28 H28A 0.9800
C28 H28B 0.9800
C28 H28C 0.9800
C29 C30 1.382(4)
C29 C34 1.384(4)
C30 C31 1.387(4)
C30 H30A 0.9500
C31 C32 1.375(4)
C31 H31A 0.9500
C32 C33 1.376(4)
C32 H32A 0.9500
C33 C34 1.381(4)
C33 H33A 0.9500
C34 H34A 0.9500
